data_4307408
loop_
_publ_author_name
'Diptikanta Swain'
'Tayur N. Guru Row'

_publ_contact_author_address
;
Solid State and Structural Chemistry Unit
Indian Institute of Science
Bangalore 560 012. Karnataka.
INDIA.
;
_publ_contact_author_email ssctng@sscu.iisc.ernet.in
_publ_contact_author_fax '(91)803601310 '
_publ_contact_author_name
;
 'Prof. T. N. Guru Row'
;
_publ_contact_author_phone (91)802932796
_publ_section_title
;
Analysis of Phase Transition Pathways in X3H(SO4)2 (X = Rb, NH4, K, Na):
Variable Temperature Single-Crystal X-ray Diffraction Studies#
;
_journal_name_full 'Inorganic Chemistry'
_journal_page_first 4411
_journal_page_last 4421
_journal_paper_doi 10.1021/ic061901x
_journal_volume 46
_journal_year 2007
_chemical_compound_source 'see text'
_chemical_formula_moiety 'H O8 Rb3 S2'
_chemical_formula_sum 'H O8 Rb3 S2'
_chemical_formula_weight 449.54
_chemical_name_systematic
; 
 Trirubidium Hydrogen bisulfate
;
_space_group_IT_number 15
_symmetry_cell_setting monoclinic
_symmetry_Int_Tables_number 15
_symmetry_space_group_name_Hall '-C 2yc'
_symmetry_space_group_name_H-M 'C 1 2/c 1'
_atom_sites_solution_hydrogens constr
_atom_sites_solution_primary direct
_atom_sites_solution_secondary difmap
_cell_angle_alpha 90
_cell_angle_beta 114.577(7)
_cell_angle_gamma 90
_cell_formula_units_Z 16
_cell_length_a 20.480(10)
_cell_length_b 11.815(6)
_cell_length_c 16.387(8)
_cell_measurement_reflns_used 5250
_cell_measurement_temperature 425(2)
_cell_measurement_theta_max 28.4646
_cell_measurement_theta_min 0.9333
_cell_volume 3606(3)
_computing_cell_refinement 'Bruker SMART'
_computing_data_collection 'Bruker SMART'
_computing_data_reduction 'Bruker SAINT'
_computing_molecular_graphics 'Ortep-3 for Windows (Farrugia, 1997) and CAMERON (Farrugia, 1999)'
_computing_publication_material 'WinGx (Farrugia, 1999) and PLATON (Spek, 1990)'
_computing_structure_refinement 'SHELXL-97 (Sheldrick, 1997)'
_computing_structure_solution 'SHELXL-97 (Sheldrick, 1997)'
_diffrn_ambient_temperature 425(2)
_diffrn_measured_fraction_theta_full 1.000
_diffrn_measured_fraction_theta_max 1.000
_diffrn_measurement_device_type 'Bruker SMART CCD area detector'
_diffrn_measurement_method '\f and \w scans'
_diffrn_radiation_monochromator graphite
_diffrn_radiation_probe x-ray
_diffrn_radiation_source 'fine-focus sealed tube'
_diffrn_radiation_type MoK\a
_diffrn_radiation_wavelength 0.71073
_diffrn_reflns_av_R_equivalents 0.0582
_diffrn_reflns_av_sigmaI/netI 0.0416
_diffrn_reflns_limit_h_max 24
_diffrn_reflns_limit_h_min -24
_diffrn_reflns_limit_k_max 14
_diffrn_reflns_limit_k_min -14
_diffrn_reflns_limit_l_max 19
_diffrn_reflns_limit_l_min -19
_diffrn_reflns_number 17400
_diffrn_reflns_reduction_process ' ?'
_diffrn_reflns_theta_full 25.35
_diffrn_reflns_theta_max 25.35
_diffrn_reflns_theta_min 2.04
_exptl_absorpt_coefficient_mu 16.694
_exptl_absorpt_correction_T_max 0.434
_exptl_absorpt_correction_T_min 0.155
_exptl_absorpt_correction_type empirical
_exptl_absorpt_process_details 'SADABS, Bruker, 1996'
_exptl_crystal_colour colourless
_exptl_crystal_density_diffrn 3.305
_exptl_crystal_density_method 'Not Measured'
_exptl_crystal_description prism
_exptl_crystal_F_000 3312
_exptl_crystal_size_max 0.12
_exptl_crystal_size_mid 0.12
_exptl_crystal_size_min 0.05
_refine_diff_density_max 2.579
_refine_diff_density_min -1.055
_refine_diff_density_rms 0.691
_refine_ls_extinction_coef 0.0025(5)
_refine_ls_extinction_expression Fc^*^=kFc[1+0.001xFc^2^\l^3^/sin(2\q)]^-1/4^
_refine_ls_extinction_method SHELXL
_refine_ls_goodness_of_fit_ref 1.321
_refine_ls_hydrogen_treatment mixed
_refine_ls_matrix_type full
_refine_ls_number_parameters 237
_refine_ls_number_reflns 3316
_refine_ls_number_restraints 0
_refine_ls_restrained_S_all 1.321
_refine_ls_R_factor_all 0.1807
_refine_ls_R_factor_gt 0.1169
_refine_ls_shift/su_max 0.000
_refine_ls_shift/su_mean 0.000
_refine_ls_structure_factor_coef Fsqd
_refine_ls_weighting_details 'calc w=1/[\s^2^(Fo^2^)+(0.2000P)^2^+0.0000P] where P=(Fo^2^+2Fc^2^)/3'
_refine_ls_weighting_scheme calc
_refine_ls_wR_factor_gt 0.4349
_refine_ls_wR_factor_ref 0.4728
_reflns_number_gt 1179
_reflns_number_total 3316
_reflns_threshold_expression >2sigma(I)
_cod_data_source_file ic061901x-file011.cif
_cod_data_source_block data152m
_cod_depositor_comments
;
The following automatic conversions were performed:
'_symmetry_cell_setting' value 'Monoclinic' changed to 'monoclinic'
according to '/home/saulius/struct/CIF-dictionaries/cif_core.dic'
dictionary named 'cif_core.dic' version 2.4.1 from 2010-06-29.

Automatic conversion script
Id: cif_fix_enum 1527 2010-12-29 10:47:43Z saulius 
;
_cod_original_sg_symbol_H-M 'C 2/c'
_cod_database_code 4307408

loop_
_symmetry_equiv_pos_as_xyz
'x, y, z'
'-x, y, -z+1/2'
'x+1/2, y+1/2, z'
'-x+1/2, y+1/2, -z+1/2'
'-x, -y, -z'
'x, -y, z-1/2'
'-x+1/2, -y+1/2, -z'
'x+1/2, -y+1/2, z-1/2'

loop_
_atom_site_label
_atom_site_type_symbol
_atom_site_fract_x
_atom_site_fract_y
_atom_site_fract_z
_atom_site_U_iso_or_equiv
_atom_site_adp_type
_atom_site_occupancy
_atom_site_symmetry_multiplicity
_atom_site_calc_flag
_atom_site_refinement_flags
_atom_site_disorder_assembly
_atom_site_disorder_group
Rb1 Rb 0.5000 0.2449(2) 0.2500 0.0489(11) Uani 1 2 d S . .
Rb2 Rb 0.24706(8) -0.00298(16) -0.24998(10) 0.0486(9) Uani 1 1 d . . .
Rb3 Rb 0.5000 0.2489(2) -0.2500 0.0508(11) Uani 1 2 d S . .
Rb4 Rb 0.39790(11) 0.26014(17) -0.05589(17) 0.0512(9) Uani 1 1 d . . .
Rb5 Rb 0.35716(11) 0.00504(16) 0.05614(15) 0.0499(9) Uani 1 1 d . . .
Rb6 Rb 0.34630(11) 0.50392(15) 0.05607(15) 0.0491(9) Uani 1 1 d . . .
Rb7 Rb 0.60174(11) 0.25096(15) 0.05563(17) 0.0557(10) Uani 1 1 d . . .
S1 S 0.5366(3) 0.4947(4) 0.1346(4) 0.0403(13) Uani 1 1 d . . .
S2 S 0.2944(3) 0.2480(4) 0.1334(5) 0.0516(17) Uani 1 1 d . . .
S3 S 0.5516(2) -0.0078(5) 0.1342(4) 0.0411(13) Uani 1 1 d . . .
S4 S 0.2048(3) -0.2630(4) -0.1338(4) 0.0426(15) Uani 1 1 d . . .
O1 O 0.5567(7) 0.4949(10) 0.2339(8) 0.076(4) Uani 1 1 d . . .
O2 O 0.4938(6) 0.3944(9) 0.0962(7) 0.048(3) Uani 1 1 d . . .
O3 O 0.4964(7) 0.5957(11) 0.1046(10) 0.078(5) Uani 1 1 d . . .
O4 O 0.6005(7) 0.4940(9) 0.1222(9) 0.063(4) Uani 1 1 d . . .
O5 O 0.3230(14) 0.2373(18) 0.2359(13) 0.234(15) Uani 1 1 d . . .
O6 O 0.2511(7) 0.3510(11) 0.1032(10) 0.077(5) Uani 1 1 d . . .
O7 O 0.2495(7) 0.1493(10) 0.1031(9) 0.067(4) Uani 1 1 d . . .
O8 O 0.3517(8) 0.2478(9) 0.1043(11) 0.072(5) Uani 1 1 d . . .
O9 O 0.5908(6) -0.0284(14) 0.2346(8) 0.093(6) Uani 1 1 d . . .
O10 O 0.6035(6) -0.0026(9) 0.0974(7) 0.057(4) Uani 1 1 d . . .
O11 O 0.5059(7) -0.1036(11) 0.1069(9) 0.068(4) Uani 1 1 d . . .
O12 O 0.5108(7) 0.0963(11) 0.1132(10) 0.076(5) Uani 1 1 d . . .
O13 O 0.1654(8) -0.2831(13) -0.2367(9) 0.106(6) Uani 1 1 d . . .
O14 O 0.1464(8) -0.2585(10) -0.1081(11) 0.076(5) Uani 1 1 d . . .
O15 O 0.2512(6) -0.3601(9) -0.0959(8) 0.054(4) Uani 1 1 d . . .
O16 O 0.2466(7) -0.1592(10) -0.1137(9) 0.061(4) Uani 1 1 d . . .

loop_
_atom_site_aniso_label
_atom_site_aniso_U_11
_atom_site_aniso_U_22
_atom_site_aniso_U_33
_atom_site_aniso_U_23
_atom_site_aniso_U_13
_atom_site_aniso_U_12
Rb1 0.053(2) 0.053(2) 0.038(2) 0.000 0.0162(16) 0.000
Rb2 0.0478(15) 0.0531(16) 0.0401(16) 0.0004(11) 0.0137(11) -0.0025(10)
Rb3 0.055(2) 0.051(2) 0.041(2) 0.000 0.0152(17) 0.000
Rb4 0.0550(16) 0.0355(13) 0.0650(19) -0.0087(9) 0.0268(14) -0.0101(9)
Rb5 0.0435(13) 0.0527(14) 0.0617(16) 0.0080(11) 0.0299(11) 0.0006(10)
Rb6 0.0394(12) 0.0406(13) 0.0599(16) 0.0025(11) 0.0134(10) 0.0099(9)
Rb7 0.0539(17) 0.0487(17) 0.064(2) 0.0014(9) 0.0245(15) 0.0006(9)
S1 0.040(2) 0.035(3) 0.038(3) 0.001(2) 0.008(2) -0.017(2)
S2 0.052(4) 0.059(4) 0.039(4) 0.000(2) 0.013(3) -0.002(2)
S3 0.026(2) 0.059(3) 0.039(3) -0.004(3) 0.0153(18) 0.003(2)
S4 0.059(4) 0.028(3) 0.037(3) 0.008(2) 0.016(3) 0.019(2)
O1 0.104(11) 0.066(8) 0.038(7) -0.002(7) 0.010(7) -0.053(8)
O2 0.044(7) 0.049(8) 0.031(7) -0.018(6) -0.007(5) -0.019(6)
O3 0.081(10) 0.047(9) 0.114(13) 0.010(9) 0.049(9) -0.006(8)
O4 0.056(8) 0.063(9) 0.078(10) 0.017(8) 0.036(7) 0.005(7)
O5 0.39(4) 0.19(2) 0.039(14) 0.025(12) 0.00(2) 0.01(2)
O6 0.068(10) 0.064(10) 0.100(13) 0.017(9) 0.034(9) 0.018(8)
O7 0.064(9) 0.060(9) 0.068(10) -0.024(8) 0.019(8) -0.023(7)
O8 0.072(11) 0.069(11) 0.096(14) 0.000(7) 0.055(10) 0.006(7)
O9 0.032(7) 0.210(18) 0.033(7) 0.025(10) 0.009(6) 0.021(8)
O10 0.066(8) 0.081(9) 0.039(7) -0.010(7) 0.037(6) -0.005(7)
O11 0.050(8) 0.072(10) 0.084(11) 0.007(8) 0.030(8) 0.001(7)
O12 0.054(9) 0.066(10) 0.112(13) -0.011(9) 0.038(9) -0.005(7)
O13 0.152(15) 0.098(11) 0.035(10) 0.009(9) 0.007(10) 0.085(11)
O14 0.065(10) 0.066(10) 0.110(15) -0.014(8) 0.049(10) 0.008(7)
O15 0.054(8) 0.047(8) 0.048(8) 0.029(6) 0.010(6) 0.027(6)
O16 0.083(10) 0.044(8) 0.082(10) -0.009(7) 0.059(9) -0.003(7)

loop_
_atom_type_symbol
_atom_type_description
_atom_type_scat_dispersion_real
_atom_type_scat_dispersion_imag
_atom_type_scat_source
S S 0.1246 0.1234 'International Tables Vol C Tables 4.2.6.8 and 6.1.1.4'
Rb Rb -0.9393 2.9676 'International Tables Vol C Tables 4.2.6.8 and 6.1.1.4'
O O 0.0106 0.0060 'International Tables Vol C Tables 4.2.6.8 and 6.1.1.4'

loop_
_geom_angle_atom_site_label_1
_geom_angle_atom_site_label_2
_geom_angle_atom_site_label_3
_geom_angle
_geom_angle_site_symmetry_1
_geom_angle_site_symmetry_3
_geom_angle_publ_flag
O12 Rb1 O12 106.3(5) . 2_655 ?
O12 Rb1 O8 104.1(4) . 2_655 ?
O12 Rb1 O8 76.7(4) 2_655 2_655 ?
O12 Rb1 O8 76.7(4) . . ?
O12 Rb1 O8 104.1(4) 2_655 . ?
O8 Rb1 O8 178.7(4) 2_655 . ?
O12 Rb1 O2 173.7(3) . 2_655 ?
O12 Rb1 O2 72.8(4) 2_655 2_655 ?
O8 Rb1 O2 69.6(3) 2_655 2_655 ?
O8 Rb1 O2 109.6(3) . 2_655 ?
O12 Rb1 O2 72.8(4) . . ?
O12 Rb1 O2 173.7(3) 2_655 . ?
O8 Rb1 O2 109.6(3) 2_655 . ?
O8 Rb1 O2 69.6(3) . . ?
O2 Rb1 O2 108.9(4) 2_655 . ?
O12 Rb1 O1 110.0(4) . . ?
O12 Rb1 O1 139.2(4) 2_655 . ?
O8 Rb1 O1 76.9(3) 2_655 . ?
O8 Rb1 O1 101.8(3) . . ?
O2 Rb1 O1 69.1(3) 2_655 . ?
O2 Rb1 O1 44.9(3) . . ?
O12 Rb1 O1 139.2(4) . 2_655 ?
O12 Rb1 O1 110.0(4) 2_655 2_655 ?
O8 Rb1 O1 101.8(3) 2_655 2_655 ?
O8 Rb1 O1 76.9(3) . 2_655 ?
O2 Rb1 O1 44.9(3) 2_655 2_655 ?
O2 Rb1 O1 69.1(3) . 2_655 ?
O1 Rb1 O1 47.3(5) . 2_655 ?
O12 Rb1 O5 68.5(4) . 2_655 ?
O12 Rb1 O5 109.7(4) 2_655 2_655 ?
O8 Rb1 O5 43.4(4) 2_655 2_655 ?
O8 Rb1 O5 136.7(4) . 2_655 ?
O2 Rb1 O5 105.8(4) 2_655 2_655 ?
O2 Rb1 O5 75.9(4) . 2_655 ?
O1 Rb1 O5 68.6(4) . 2_655 ?
O1 Rb1 O5 114.3(5) 2_655 2_655 ?
O12 Rb1 O5 109.7(4) . . ?
O12 Rb1 O5 68.5(4) 2_655 . ?
O8 Rb1 O5 136.7(4) 2_655 . ?
O8 Rb1 O5 43.4(4) . . ?
O2 Rb1 O5 75.9(4) 2_655 . ?
O2 Rb1 O5 105.8(4) . . ?
O1 Rb1 O5 114.3(5) . . ?
O1 Rb1 O5 68.6(4) 2_655 . ?
O5 Rb1 O5 177.1(7) 2_655 . ?
O12 Rb1 S1 162.6(3) . 2_655 ?
O12 Rb1 S1 89.5(3) 2_655 2_655 ?
O8 Rb1 S1 86.4(3) 2_655 2_655 ?
O8 Rb1 S1 92.5(2) . 2_655 ?
O2 Rb1 S1 21.67(19) 2_655 2_655 ?
O2 Rb1 S1 90.7(2) . 2_655 ?
O1 Rb1 S1 58.3(3) . 2_655 ?
O1 Rb1 S1 23.4(2) 2_655 2_655 ?
O5 Rb1 S1 113.7(3) 2_655 2_655 ?
O5 Rb1 S1 68.8(4) . 2_655 ?
O12 Rb1 S1 89.5(3) . . ?
O12 Rb1 S1 162.6(3) 2_655 . ?
O8 Rb1 S1 92.5(2) 2_655 . ?
O8 Rb1 S1 86.4(3) . . ?
O2 Rb1 S1 90.7(2) 2_655 . ?
O2 Rb1 S1 21.67(19) . . ?
O1 Rb1 S1 23.4(2) . . ?
O1 Rb1 S1 58.3(3) 2_655 . ?
O5 Rb1 S1 68.8(4) 2_655 . ?
O5 Rb1 S1 113.7(3) . . ?
S1 Rb1 S1 76.01(17) 2_655 . ?
O4 Rb2 O16 104.4(4) 8_455 . ?
O4 Rb2 O7 78.2(3) 8_455 6 ?
O16 Rb2 O7 105.0(4) . 6 ?
O4 Rb2 O6 103.0(3) 8_455 7 ?
O16 Rb2 O6 76.4(4) . 7 ?
O7 Rb2 O6 177.9(3) 6 7 ?
O4 Rb2 O10 172.6(3) 8_455 5_655 ?
O16 Rb2 O10 72.9(3) . 5_655 ?
O7 Rb2 O10 109.1(3) 6 5_655 ?
O6 Rb2 O10 69.8(3) 7 5_655 ?
O4 Rb2 O15 75.1(3) 8_455 4_554 ?
O16 Rb2 O15 174.1(3) . 4_554 ?
O7 Rb2 O15 69.0(3) 6 4_554 ?
O6 Rb2 O15 109.5(4) 7 4_554 ?
O10 Rb2 O15 108.3(3) 5_655 4_554 ?
O4 Rb2 O13 111.4(4) 8_455 4_554 ?
O16 Rb2 O13 138.3(3) . 4_554 ?
O7 Rb2 O13 102.5(4) 6 4_554 ?
O6 Rb2 O13 75.4(4) 7 4_554 ?
O10 Rb2 O13 68.9(3) 5_655 4_554 ?
O15 Rb2 O13 45.4(3) 4_554 4_554 ?
O4 Rb2 O5 111.7(5) 8_455 6 ?
O16 Rb2 O5 70.5(5) . 6 ?
O7 Rb2 O5 43.5(4) 6 6 ?
O6 Rb2 O5 136.6(4) 7 6 ?
O10 Rb2 O5 74.2(4) 5_655 6 ?
O15 Rb2 O5 104.1(5) 4_554 6 ?
O13 Rb2 O5 112.9(6) 4_554 6 ?
O4 Rb2 O9 141.3(3) 8_455 5_655 ?
O16 Rb2 O9 110.1(4) . 5_655 ?
O7 Rb2 O9 76.6(3) 6 5_655 ?
O6 Rb2 O9 101.5(4) 7 5_655 ?
O10 Rb2 O9 44.5(3) 5_655 5_655 ?
O15 Rb2 O9 68.7(3) 4_554 5_655 ?
O13 Rb2 O9 48.1(4) 4_554 5_655 ?
O5 Rb2 O9 66.2(6) 6 5_655 ?
O4 Rb2 O5 71.4(4) 8_455 7 ?
O16 Rb2 O5 112.8(4) . 7 ?
O7 Rb2 O5 135.9(4) 6 7 ?
O6 Rb2 O5 43.6(4) 7 7 ?
O10 Rb2 O5 103.1(4) 5_655 7 ?
O15 Rb2 O5 72.8(4) 4_554 7 ?
O13 Rb2 O5 62.3(6) 4_554 7 ?
O5 Rb2 O5 175.2(4) 6 7 ?
O9 Rb2 O5 109.1(6) 5_655 7 ?
O4 Rb2 S3 165.0(3) 8_455 5_655 ?
O16 Rb2 S3 89.3(3) . 5_655 ?
O7 Rb2 S3 92.5(3) 6 5_655 ?
O6 Rb2 S3 86.0(3) 7 5_655 ?
O10 Rb2 S3 21.0(2) 5_655 5_655 ?
O15 Rb2 S3 90.6(2) 4_554 5_655 ?
O13 Rb2 S3 58.7(3) 4_554 5_655 ?
O5 Rb2 S3 66.8(4) 6 5_655 ?
O9 Rb2 S3 23.7(2) 5_655 5_655 ?
O5 Rb2 S3 109.3(4) 7 5_655 ?
O4 Rb2 S4 91.0(3) 8_455 4_554 ?
O16 Rb2 S4 162.4(3) . 4_554 ?
O7 Rb2 S4 86.1(3) 6 4_554 ?
O6 Rb2 S4 92.1(3) 7 4_554 ?
O10 Rb2 S4 90.8(2) 5_655 4_554 ?
O15 Rb2 S4 21.5(2) 4_554 4_554 ?
O13 Rb2 S4 24.1(2) 4_554 4_554 ?
O5 Rb2 S4 112.0(5) 6 4_554 ?
O9 Rb2 S4 58.6(3) 5_655 4_554 ?
O5 Rb2 S4 63.8(4) 7 4_554 ?
S3 Rb2 S4 76.53(13) 5_655 4_554 ?
O14 Rb3 O14 176.6(5) 3 4_554 ?
O14 Rb3 O11 104.3(4) 3 6 ?
O14 Rb3 O11 73.6(4) 4_554 6 ?
O14 Rb3 O11 73.6(4) 3 5_655 ?
O14 Rb3 O11 104.3(4) 4_554 5_655 ?
O11 Rb3 O11 108.8(5) 6 5_655 ?
O14 Rb3 O3 73.0(4) 3 5_665 ?
O14 Rb3 O3 109.2(4) 4_554 5_665 ?
O11 Rb3 O3 175.8(3) 6 5_665 ?
O11 Rb3 O3 73.7(4) 5_655 5_665 ?
O14 Rb3 O3 109.2(4) 3 6_565 ?
O14 Rb3 O3 73.0(4) 4_554 6_565 ?
O11 Rb3 O3 73.7(4) 6 6_565 ?
O11 Rb3 O3 175.8(3) 5_655 6_565 ?
O3 Rb3 O3 104.0(5) 5_665 6_565 ?
O14 Rb3 O9 110.0(3) 3 5_655 ?
O14 Rb3 O9 67.1(3) 4_554 5_655 ?
O11 Rb3 O9 79.1(3) 6 5_655 ?
O11 Rb3 O9 42.5(3) 5_655 5_655 ?
O3 Rb3 O9 104.8(3) 5_665 5_655 ?
O3 Rb3 O9 136.5(3) 6_565 5_655 ?
O14 Rb3 O9 67.1(3) 3 6 ?
O14 Rb3 O9 110.0(3) 4_554 6 ?
O11 Rb3 O9 42.5(3) 6 6 ?
O11 Rb3 O9 79.1(3) 5_655 6 ?
O3 Rb3 O9 136.5(3) 5_665 6 ?
O3 Rb3 O9 104.8(3) 6_565 6 ?
O9 Rb3 O9 74.4(5) 5_655 6 ?
O14 Rb3 O1 79.2(3) 3 6_565 ?
O14 Rb3 O1 104.0(3) 4_554 6_565 ?
O11 Rb3 O1 109.8(3) 6 6_565 ?
O11 Rb3 O1 137.0(3) 5_655 6_565 ?
O3 Rb3 O1 66.8(3) 5_665 6_565 ?
O3 Rb3 O1 42.5(3) 6_565 6_565 ?
O9 Rb3 O1 165.8(3) 5_655 6_565 ?
O9 Rb3 O1 119.7(3) 6 6_565 ?
O14 Rb3 O1 104.0(3) 3 5_665 ?
O14 Rb3 O1 79.2(3) 4_554 5_665 ?
O11 Rb3 O1 137.0(3) 6 5_665 ?
O11 Rb3 O1 109.8(3) 5_655 5_665 ?
O3 Rb3 O1 42.5(3) 5_665 5_665 ?
O3 Rb3 O1 66.8(3) 6_565 5_665 ?
O9 Rb3 O1 119.7(3) 5_655 5_665 ?
O9 Rb3 O1 165.8(3) 6 5_665 ?
O1 Rb3 O1 46.2(4) 6_565 5_665 ?
O14 Rb3 O13 42.9(4) 3 3 ?
O14 Rb3 O13 136.6(4) 4_554 3 ?
O11 Rb3 O13 67.0(3) 6 3 ?
O11 Rb3 O13 105.0(3) 5_655 3 ?
O3 Rb3 O13 109.3(4) 5_665 3 ?
O3 Rb3 O13 79.0(3) 6_565 3 ?
O9 Rb3 O13 120.1(3) 5_655 3 ?
O9 Rb3 O13 47.0(4) 6 3 ?
O1 Rb3 O13 74.1(3) 6_565 3 ?
O1 Rb3 O13 118.9(4) 5_665 3 ?
O14 Rb3 O13 136.6(4) 3 4_554 ?
O14 Rb3 O13 42.9(4) 4_554 4_554 ?
O11 Rb3 O13 105.0(3) 6 4_554 ?
O11 Rb3 O13 67.0(3) 5_655 4_554 ?
O3 Rb3 O13 79.0(3) 5_665 4_554 ?
O3 Rb3 O13 109.3(4) 6_565 4_554 ?
O9 Rb3 O13 47.0(4) 5_655 4_554 ?
O9 Rb3 O13 120.1(3) 6 4_554 ?
O1 Rb3 O13 118.9(4) 6_565 4_554 ?
O1 Rb3 O13 74.1(3) 5_665 4_554 ?
O13 Rb3 O13 167.0(5) 3 4_554 ?
O2 Rb4 O7 106.0(3) . 7 ?
O2 Rb4 O11 106.3(3) . 5_655 ?
O7 Rb4 O11 147.4(4) 7 5_655 ?
O2 Rb4 O4 71.9(3) . 5_665 ?
O7 Rb4 O4 74.4(3) 7 5_665 ?
O11 Rb4 O4 111.6(3) 5_655 5_665 ?
O2 Rb4 O3 68.2(4) . 5_665 ?
O7 Rb4 O3 118.3(3) 7 5_665 ?
O11 Rb4 O3 70.4(4) 5_655 5_665 ?
O4 Rb4 O3 44.6(3) 5_665 5_665 ?
O2 Rb4 O6 133.2(3) . 7 ?
O7 Rb4 O6 46.0(4) 7 7 ?
O11 Rb4 O6 110.7(3) 5_655 7 ?
O4 Rb4 O6 117.4(3) 5_665 7 ?
O3 Rb4 O6 152.0(4) 5_665 7 ?
O2 Rb4 O10 131.3(3) . 5_655 ?
O7 Rb4 O10 112.2(3) 7 5_655 ?
O11 Rb4 O10 45.5(3) 5_655 5_655 ?
O4 Rb4 O10 146.9(3) 5_665 5_655 ?
O3 Rb4 O10 115.0(3) 5_665 5_655 ?
O6 Rb4 O10 67.3(3) 7 5_655 ?
O2 Rb4 O13 147.4(3) . 4_554 ?
O7 Rb4 O13 81.9(4) 7 4_554 ?
O11 Rb4 O13 68.2(4) 5_655 4_554 ?
O4 Rb4 O13 80.4(4) 5_665 4_554 ?
O3 Rb4 O13 80.2(4) 5_665 4_554 ?
O6 Rb4 O13 74.9(4) 7 4_554 ?
O10 Rb4 O13 69.0(4) 5_655 4_554 ?
O2 Rb4 O8 69.0(3) . . ?
O7 Rb4 O8 67.0(4) 7 . ?
O11 Rb4 O8 130.7(3) 5_655 . ?
O4 Rb4 O8 112.7(3) 5_665 . ?
O3 Rb4 O8 136.4(4) 5_665 . ?
O6 Rb4 O8 65.4(4) 7 . ?
O10 Rb4 O8 99.1(3) 5_655 . ?
O13 Rb4 O8 140.0(4) 4_554 . ?
O2 Rb4 O12 67.9(3) . . ?
O7 Rb4 O12 133.7(3) 7 . ?
O11 Rb4 O12 65.1(3) 5_655 . ?
O4 Rb4 O12 135.9(3) 5_665 . ?
O3 Rb4 O12 102.2(3) 5_665 . ?
O6 Rb4 O12 103.2(3) 7 . ?
O10 Rb4 O12 63.9(3) 5_655 . ?
O13 Rb4 O12 128.9(4) 4_554 . ?
O8 Rb4 O12 68.3(3) . . ?
O2 Rb4 S3 124.7(2) . 5_655 ?
O7 Rb4 S3 128.3(2) 7 5_655 ?
O11 Rb4 S3 23.1(2) 5_655 5_655 ?
O4 Rb4 S3 127.5(3) 5_665 5_655 ?
O3 Rb4 S3 91.6(3) 5_665 5_655 ?
O6 Rb4 S3 87.6(3) 7 5_655 ?
O10 Rb4 S3 23.4(2) 5_655 5_655 ?
O13 Rb4 S3 61.6(3) 4_554 5_655 ?
O8 Rb4 S3 119.7(2) . 5_655 ?
O12 Rb4 S3 67.3(2) . 5_655 ?
O2 Rb4 S2 124.4(3) . 7 ?
O7 Rb4 S2 22.9(2) 7 7 ?
O11 Rb4 S2 128.4(3) 5_655 7 ?
O4 Rb4 S2 94.1(3) 5_665 7 ?
O3 Rb4 S2 134.4(3) 5_665 7 ?
O6 Rb4 S2 23.8(2) 7 7 ?
O10 Rb4 S2 89.3(2) 5_655 7 ?
O13 Rb4 S2 73.4(3) 4_554 7 ?
O8 Rb4 S2 68.2(3) . 7 ?
O12 Rb4 S2 123.3(2) . 7 ?
S3 Rb4 S2 106.81(14) 5_655 7 ?
O10 Rb5 O8 106.8(4) 5_655 . ?
O10 Rb5 O14 106.1(4) 5_655 7_545 ?
O8 Rb5 O14 146.8(4) . 7_545 ?
O10 Rb5 O15 130.8(3) 5_655 7_545 ?
O8 Rb5 O15 111.6(3) . 7_545 ?
O14 Rb5 O15 46.0(3) 7_545 7_545 ?
O10 Rb5 O12 69.8(3) 5_655 . ?
O8 Rb5 O12 74.3(4) . . ?
O14 Rb5 O12 113.0(4) 7_545 . ?
O15 Rb5 O12 149.9(4) 7_545 . ?
O10 Rb5 O11 68.6(3) 5_655 . ?
O8 Rb5 O11 118.0(4) . . ?
O14 Rb5 O11 70.2(3) 7_545 . ?
O15 Rb5 O11 115.4(3) 7_545 . ?
O12 Rb5 O11 45.1(4) . . ?
O10 Rb5 O7 133.4(3) 5_655 . ?
O8 Rb5 O7 45.9(3) . . ?
O14 Rb5 O7 110.6(4) 7_545 . ?
O15 Rb5 O7 66.9(3) 7_545 . ?
O12 Rb5 O7 118.1(3) . . ?
O11 Rb5 O7 151.6(4) . . ?
O10 Rb5 O6 69.1(3) 5_655 7 ?
O8 Rb5 O6 66.9(4) . 7 ?
O14 Rb5 O6 131.4(4) 7_545 7 ?
O15 Rb5 O6 99.0(3) 7_545 7 ?
O12 Rb5 O6 110.0(4) . 7 ?
O11 Rb5 O6 136.7(3) . 7 ?
O7 Rb5 O6 65.3(4) . 7 ?
O10 Rb5 O9 146.8(3) 5_655 2_655 ?
O8 Rb5 O9 82.3(4) . 2_655 ?
O14 Rb5 O9 67.3(4) 7_545 2_655 ?
O15 Rb5 O9 69.4(3) 7_545 2_655 ?
O12 Rb5 O9 82.8(3) . 2_655 ?
O11 Rb5 O9 78.8(3) . 2_655 ?
O7 Rb5 O9 75.8(4) . 2_655 ?
O6 Rb5 O9 140.7(4) 7 2_655 ?
O10 Rb5 O16 67.6(3) 5_655 . ?
O8 Rb5 O16 133.1(4) . . ?
O14 Rb5 O16 66.1(4) 7_545 . ?
O15 Rb5 O16 63.9(3) 7_545 . ?
O12 Rb5 O16 134.5(3) . . ?
O11 Rb5 O16 103.4(3) . . ?
O7 Rb5 O16 102.5(3) . . ?
O6 Rb5 O16 68.0(3) 7 . ?
O9 Rb5 O16 129.0(3) 2_655 . ?
O10 Rb5 S4 124.1(2) 5_655 7_545 ?
O8 Rb5 S4 128.0(3) . 7_545 ?
O14 Rb5 S4 23.2(2) 7_545 7_545 ?
O15 Rb5 S4 23.80(19) 7_545 7_545 ?
O12 Rb5 S4 129.9(3) . 7_545 ?
O11 Rb5 S4 91.6(3) . 7_545 ?
O7 Rb5 S4 87.6(2) . 7_545 ?
O6 Rb5 S4 119.9(3) 7 7_545 ?
O9 Rb5 S4 61.5(3) 2_655 7_545 ?
O16 Rb5 S4 67.5(2) . 7_545 ?
O10 Rb5 S2 125.1(3) 5_655 . ?
O8 Rb5 S2 23.1(2) . . ?
O14 Rb5 S2 127.9(3) 7_545 . ?
O15 Rb5 S2 88.6(2) 7_545 . ?
O12 Rb5 S2 94.8(3) . . ?
O11 Rb5 S2 134.2(3) . . ?
O7 Rb5 S2 23.5(2) . . ?
O6 Rb5 S2 68.1(3) 7 . ?
O9 Rb5 S2 74.1(3) 2_655 . ?
O16 Rb5 S2 122.4(2) . . ?
S4 Rb5 S2 106.42(16) 7_545 . ?
O15 Rb6 O6 106.1(3) 1_565 . ?
O15 Rb6 O3 105.7(4) 1_565 . ?
O6 Rb6 O3 147.9(4) . . ?
O15 Rb6 O16 69.8(3) 1_565 7 ?
O6 Rb6 O16 74.1(4) . 7 ?
O3 Rb6 O16 113.3(3) . 7 ?
O15 Rb6 O2 131.0(3) 1_565 . ?
O6 Rb6 O2 112.1(3) . . ?
O3 Rb6 O2 45.7(3) . . ?
O16 Rb6 O2 149.5(3) 7 . ?
O15 Rb6 O7 69.0(4) 1_565 7 ?
O6 Rb6 O7 67.2(4) . 7 ?
O3 Rb6 O7 130.1(4) . 7 ?
O16 Rb6 O7 110.6(3) 7 7 ?
O2 Rb6 O7 98.9(3) . 7 ?
O15 Rb6 O14 69.0(4) 1_565 7 ?
O6 Rb6 O14 118.4(4) . 7 ?
O3 Rb6 O14 69.8(4) . 7 ?
O16 Rb6 O14 45.7(3) 7 7 ?
O2 Rb6 O14 114.5(3) . 7 ?
O7 Rb6 O14 137.2(4) 7 7 ?
O15 Rb6 O8 133.6(4) 1_565 . ?
O6 Rb6 O8 46.0(3) . . ?
O3 Rb6 O8 110.8(4) . . ?
O16 Rb6 O8 117.7(3) 7 . ?
O2 Rb6 O8 67.2(3) . . ?
O7 Rb6 O8 65.9(4) 7 . ?
O14 Rb6 O8 151.1(4) 7 . ?
O15 Rb6 O1 146.7(3) 1_565 2_655 ?
O6 Rb6 O1 83.2(4) . 2_655 ?
O3 Rb6 O1 67.6(4) . 2_655 ?
O16 Rb6 O1 82.8(3) 7 2_655 ?
O2 Rb6 O1 68.9(3) . 2_655 ?
O7 Rb6 O1 141.3(3) 7 2_655 ?
O14 Rb6 O1 78.4(4) 7 2_655 ?
O8 Rb6 O1 75.7(4) . 2_655 ?
O15 Rb6 O4 67.4(3) 1_565 5_665 ?
O6 Rb6 O4 132.9(3) . 5_665 ?
O3 Rb6 O4 65.5(4) . 5_665 ?
O16 Rb6 O4 134.3(3) 7 5_665 ?
O2 Rb6 O4 64.3(3) . 5_665 ?
O7 Rb6 O4 67.2(3) 7 5_665 ?
O14 Rb6 O4 103.0(3) 7 5_665 ?
O8 Rb6 O4 103.1(3) . 5_665 ?
O1 Rb6 O4 129.0(3) 2_655 5_665 ?
O15 Rb6 S1 124.5(3) 1_565 . ?
O6 Rb6 S1 128.5(3) . . ?
O3 Rb6 S1 23.1(2) . . ?
O16 Rb6 S1 129.3(3) 7 . ?
O2 Rb6 S1 23.91(19) . . ?
O7 Rb6 S1 119.9(3) 7 . ?
O14 Rb6 S1 90.6(3) 7 . ?
O8 Rb6 S1 87.8(3) . . ?
O1 Rb6 S1 60.7(3) 2_655 . ?
O4 Rb6 S1 68.3(2) 5_665 . ?
O15 Rb6 S2 124.8(3) 1_565 . ?
O6 Rb6 S2 23.4(2) . . ?
O3 Rb6 S2 128.4(3) . . ?
O16 Rb6 S2 94.7(2) 7 . ?
O2 Rb6 S2 88.8(2) . . ?
O7 Rb6 S2 68.4(3) 7 . ?
O14 Rb6 S2 134.6(3) 7 . ?
O8 Rb6 S2 23.3(2) . . ?
O1 Rb6 S2 74.6(3) 2_655 . ?
O4 Rb6 S2 122.4(2) 5_665 . ?
S1 Rb6 S2 106.59(15) . . ?
O12 Rb7 O16 111.6(3) . 5_655 ?
O12 Rb7 O10 45.0(3) . . ?
O16 Rb7 O10 70.6(3) 5_655 . ?
O12 Rb7 O2 71.0(3) . . ?
O16 Rb7 O2 149.5(3) 5_655 . ?
O10 Rb7 O2 115.7(3) . . ?
O12 Rb7 O4 110.9(3) . . ?
O16 Rb7 O4 112.3(3) 5_655 . ?
O10 Rb7 O4 146.4(3) . . ?
O2 Rb7 O4 45.2(3) . . ?
O12 Rb7 O15 149.1(4) . 5_655 ?
O16 Rb7 O15 45.9(3) 5_655 5_655 ?
O10 Rb7 O15 116.1(3) . 5_655 ?
O2 Rb7 O15 116.7(3) . 5_655 ?
O4 Rb7 O15 71.6(3) . 5_655 ?
O12 Rb7 O5 73.4(5) . 2_655 ?
O16 Rb7 O5 70.3(6) 5_655 2_655 ?
O10 Rb7 O5 75.5(5) . 2_655 ?
O2 Rb7 O5 82.2(5) . 2_655 ?
O4 Rb7 O5 74.5(5) . 2_655 ?
O15 Rb7 O5 78.0(6) 5_655 2_655 ?
O12 Rb7 O3 110.3(3) . 5_665 ?
O16 Rb7 O3 133.0(3) 5_655 5_665 ?
O10 Rb7 O3 134.0(3) . 5_665 ?
O2 Rb7 O3 66.0(3) . 5_665 ?
O4 Rb7 O3 70.2(4) . 5_665 ?
O15 Rb7 O3 99.6(3) 5_655 5_665 ?
O5 Rb7 O3 143.3(5) 2_655 5_665 ?
O12 Rb7 O14 132.3(4) . 3 ?
O16 Rb7 O14 68.7(3) 5_655 3 ?
O10 Rb7 O14 100.0(3) . 3 ?
O2 Rb7 O14 133.5(3) . 3 ?
O4 Rb7 O14 112.4(3) . 3 ?
O15 Rb7 O14 66.3(3) 5_655 3 ?
O5 Rb7 O14 137.7(6) 2_655 3 ?
O3 Rb7 O14 67.8(3) 5_665 3 ?
O12 Rb7 O11 68.2(4) . 5_655 ?
O16 Rb7 O11 109.2(3) 5_655 5_655 ?
O10 Rb7 O11 65.9(3) . 5_655 ?
O2 Rb7 O11 100.0(3) . 5_655 ?
O4 Rb7 O11 134.7(3) . 5_655 ?
O15 Rb7 O11 133.1(3) 5_655 5_655 ?
O5 Rb7 O11 138.2(5) 2_655 5_655 ?
O3 Rb7 O11 68.6(4) 5_665 5_655 ?
O14 Rb7 O11 67.4(3) 3 5_655 ?
O12 Rb7 S4 129.6(3) . 5_655 ?
O16 Rb7 S4 23.1(2) 5_655 5_655 ?
O10 Rb7 S4 92.9(2) . 5_655 ?
O2 Rb7 S4 133.0(2) . 5_655 ?
O4 Rb7 S4 90.4(2) . 5_655 ?
O15 Rb7 S4 23.3(2) 5_655 5_655 ?
O5 Rb7 S4 69.2(5) 2_655 5_655 ?
O3 Rb7 S4 119.9(3) 5_665 5_655 ?
O14 Rb7 S4 69.1(3) 3 5_655 ?
O11 Rb7 S4 126.4(2) 5_655 5_655 ?
O12 Rb7 S3 22.9(2) . . ?
O16 Rb7 S3 89.5(2) 5_655 . ?
O10 Rb7 S3 22.7(2) . . ?
O2 Rb7 S3 93.0(2) . . ?
O4 Rb7 S3 128.0(3) . . ?
O15 Rb7 S3 132.2(2) 5_655 . ?
O5 Rb7 S3 69.6(4) 2_655 . ?
O3 Rb7 S3 127.4(3) 5_665 . ?
O14 Rb7 S3 119.6(2) 3 . ?
O11 Rb7 S3 68.6(2) 5_655 . ?
S4 Rb7 S3 109.70(13) 5_655 . ?
O4 S1 O3 113.4(8) . . ?
O4 S1 O2 111.3(8) . . ?
O3 S1 O2 112.2(8) . . ?
O4 S1 O1 107.7(8) . . ?
O3 S1 O1 103.4(9) . . ?
O2 S1 O1 108.3(7) . . ?
O4 S1 Rb6 153.2(7) . . ?
O3 S1 Rb6 57.2(5) . . ?
O2 S1 Rb6 59.7(5) . . ?
O1 S1 Rb6 99.0(6) . . ?
O4 S1 Rb7 56.1(5) . . ?
O3 S1 Rb7 142.3(7) . . ?
O2 S1 Rb7 56.2(5) . . ?
O1 S1 Rb7 114.3(6) . . ?
Rb6 S1 Rb7 113.86(15) . . ?
O4 S1 Rb4 56.8(5) . 5_665 ?
O3 S1 Rb4 57.0(5) . 5_665 ?
O2 S1 Rb4 137.7(5) . 5_665 ?
O1 S1 Rb4 114.0(5) . 5_665 ?
Rb6 S1 Rb4 110.87(15) . 5_665 ?
Rb7 S1 Rb4 105.11(15) . 5_665 ?
O4 S1 Rb1 117.5(5) . . ?
O3 S1 Rb1 128.9(6) . . ?
O2 S1 Rb1 50.5(5) . . ?
O1 S1 Rb1 58.4(4) . . ?
Rb6 S1 Rb1 77.74(10) . . ?
Rb7 S1 Rb1 74.65(10) . . ?
Rb4 S1 Rb1 170.07(18) 5_665 . ?
O4 S1 Rb3 117.6(5) . 5_665 ?
O3 S1 Rb3 45.2(6) . 5_665 ?
O2 S1 Rb3 131.0(5) . 5_665 ?
O1 S1 Rb3 58.9(6) . 5_665 ?
Rb6 S1 Rb3 75.11(10) . 5_665 ?
Rb7 S1 Rb3 170.25(17) . 5_665 ?
Rb4 S1 Rb3 73.79(10) 5_665 5_665 ?
Rb1 S1 Rb3 104.71(14) . 5_665 ?
O4 S1 Rb2 33.6(6) . 8_556 ?
O3 S1 Rb2 120.7(6) . 8_556 ?
O2 S1 Rb2 125.0(5) . 8_556 ?
O1 S1 Rb2 74.2(6) . 8_556 ?
Rb6 S1 Rb2 172.45(18) . 8_556 ?
Rb7 S1 Rb2 72.47(11) . 8_556 ?
Rb4 S1 Rb2 70.04(10) 5_665 8_556 ?
Rb1 S1 Rb2 100.76(12) . 8_556 ?
Rb3 S1 Rb2 98.31(12) 5_665 8_556 ?
O8 S2 O7 112.1(8) . . ?
O8 S2 O6 110.6(8) . . ?
O7 S2 O6 110.2(10) . . ?
O8 S2 O5 111.7(13) . . ?
O7 S2 O5 102.1(11) . . ?
O6 S2 O5 109.8(12) . . ?
O8 S2 Rb5 54.6(5) . . ?
O7 S2 Rb5 60.1(6) . . ?
O6 S2 Rb5 143.3(7) . . ?
O5 S2 Rb5 106.9(9) . . ?
O8 S2 Rb4 143.7(8) . 7 ?
O7 S2 Rb4 53.7(6) . 7 ?
O6 S2 Rb4 58.9(6) . 7 ?
O5 S2 Rb4 104.3(11) . 7 ?
Rb5 S2 Rb4 110.73(17) . 7 ?
O8 S2 Rb6 59.0(5) . . ?
O7 S2 Rb6 142.9(7) . . ?
O6 S2 Rb6 53.9(6) . . ?
O5 S2 Rb6 114.8(9) . . ?
Rb5 S2 Rb6 110.26(19) . . ?
Rb4 S2 Rb6 109.71(17) 7 . ?
O8 S2 Rb2 125.3(5) . 6_556 ?
O7 S2 Rb2 45.4(6) . 6_556 ?
O6 S2 Rb2 123.7(6) . 6_556 ?
O5 S2 Rb2 56.6(9) . 6_556 ?
Rb5 S2 Rb2 76.82(11) . 6_556 ?
Rb4 S2 Rb2 71.78(12) 7 6_556 ?
Rb6 S2 Rb2 170.9(2) . 6_556 ?
O8 S2 Rb1 44.5(7) . . ?
O7 S2 Rb1 125.2(6) . . ?
O6 S2 Rb1 124.2(6) . . ?
O5 S2 Rb1 67.3(11) . . ?
Rb5 S2 Rb1 71.80(12) . . ?
Rb4 S2 Rb1 171.5(2) 7 . ?
Rb6 S2 Rb1 76.12(12) . . ?
Rb2 S2 Rb1 101.47(15) 6_556 . ?
O8 S2 Rb2 123.0(5) . 7 ?
O7 S2 Rb2 124.4(6) . 7 ?
O6 S2 Rb2 44.7(6) . 7 ?
O5 S2 Rb2 65.4(9) . 7 ?
Rb5 S2 Rb2 171.2(2) . 7 ?
Rb4 S2 Rb2 76.17(12) 7 7 ?
Rb6 S2 Rb2 71.09(11) . 7 ?
Rb2 S2 Rb2 101.02(16) 6_556 7 ?
Rb1 S2 Rb2 100.59(14) . 7 ?
O11 S3 O10 114.3(8) . . ?
O11 S3 O12 111.4(8) . . ?
O10 S3 O12 108.7(8) . . ?
O11 S3 O9 101.3(8) . . ?
O10 S3 O9 108.2(7) . . ?
O12 S3 O9 112.8(9) . . ?
O11 S3 Rb4 58.1(5) . 5_655 ?
O10 S3 Rb4 60.3(5) . 5_655 ?
O12 S3 Rb4 148.3(7) . 5_655 ?
O9 S3 Rb4 98.8(6) . 5_655 ?
O11 S3 Rb7 144.0(6) . . ?
O10 S3 Rb7 56.1(5) . . ?
O12 S3 Rb7 54.5(5) . . ?
O9 S3 Rb7 114.7(6) . . ?
Rb4 S3 Rb7 114.19(17) 5_655 . ?
O11 S3 Rb5 56.0(5) . . ?
O10 S3 Rb5 138.5(6) . . ?
O12 S3 Rb5 56.1(5) . . ?
O9 S3 Rb5 113.3(5) . . ?
Rb4 S3 Rb5 110.29(15) 5_655 . ?
Rb7 S3 Rb5 105.66(14) . . ?
O11 S3 Rb2 128.9(6) . 5_655 ?
O10 S3 Rb2 50.0(5) . 5_655 ?
O12 S3 Rb2 119.7(6) . 5_655 ?
O9 S3 Rb2 58.9(4) . 5_655 ?
Rb4 S3 Rb2 77.77(10) 5_655 5_655 ?
Rb7 S3 Rb2 74.77(10) . 5_655 ?
Rb5 S3 Rb2 170.26(19) . 5_655 ?
O11 S3 Rb3 43.6(6) . 5_655 ?
O10 S3 Rb3 130.8(5) . 5_655 ?
O12 S3 Rb3 120.2(6) . 5_655 ?
O9 S3 Rb3 58.2(6) . 5_655 ?
Rb4 S3 Rb3 74.69(11) 5_655 5_655 ?
Rb7 S3 Rb3 170.25(18) . 5_655 ?
Rb5 S3 Rb3 73.55(10) . 5_655 ?
Rb2 S3 Rb3 104.32(13) 5_655 5_655 ?
O11 S3 Rb1 119.1(6) . . ?
O10 S3 Rb1 124.9(5) . . ?
O12 S3 Rb1 38.8(6) . . ?
O9 S3 Rb1 74.0(6) . . ?
Rb4 S3 Rb1 172.02(18) 5_655 . ?
Rb7 S3 Rb1 72.69(11) . . ?
Rb5 S3 Rb1 70.27(10) . . ?
Rb2 S3 Rb1 100.97(13) 5_655 . ?
Rb3 S3 Rb1 98.18(13) 5_655 . ?
O14 S4 O16 112.9(8) . . ?
O14 S4 O15 112.5(8) . . ?
O16 S4 O15 110.6(9) . . ?
O14 S4 O13 101.8(10) . . ?
O16 S4 O13 111.5(9) . . ?
O15 S4 O13 107.2(7) . . ?
O14 S4 Rb5 57.2(5) . 7_545 ?
O16 S4 Rb5 149.1(6) . 7_545 ?
O15 S4 Rb5 58.8(5) . 7_545 ?
O13 S4 Rb5 99.4(7) . 7_545 ?
O14 S4 Rb7 145.4(7) . 5_655 ?
O16 S4 Rb7 55.4(5) . 5_655 ?
O15 S4 Rb7 57.1(5) . 5_655 ?
O13 S4 Rb7 112.8(7) . 5_655 ?
Rb5 S4 Rb7 113.83(16) 7_545 5_655 ?
O14 S4 Rb6 57.7(5) . 7 ?
O16 S4 Rb6 55.7(5) . 7 ?
O15 S4 Rb6 138.4(6) . 7 ?
O13 S4 Rb6 114.4(5) . 7 ?
Rb5 S4 Rb6 110.65(17) 7_545 7 ?
Rb7 S4 Rb6 105.96(15) 5_655 7 ?
O14 S4 Rb2 127.3(6) . 4_544 ?
O16 S4 Rb2 119.8(5) . 4_544 ?
O15 S4 Rb2 50.2(5) . 4_544 ?
O13 S4 Rb2 57.6(5) . 4_544 ?
Rb5 S4 Rb2 77.53(11) 7_545 4_544 ?
Rb7 S4 Rb2 74.40(10) 5_655 4_544 ?
Rb6 S4 Rb2 170.2(2) 7 4_544 ?
O14 S4 Rb3 42.5(7) . 3_445 ?
O16 S4 Rb3 120.2(6) . 3_445 ?
O15 S4 Rb3 128.9(6) . 3_445 ?
O13 S4 Rb3 59.9(6) . 3_445 ?
Rb5 S4 Rb3 74.19(12) 7_545 3_445 ?
Rb7 S4 Rb3 170.7(2) 5_655 3_445 ?
Rb6 S4 Rb3 74.15(10) 7 3_445 ?
Rb2 S4 Rb3 103.86(14) 4_544 3_445 ?
O14 S4 Rb2 119.9(6) . . ?
O16 S4 Rb2 38.3(6) . . ?
O15 S4 Rb2 126.4(5) . . ?
O13 S4 Rb2 73.2(7) . . ?
Rb5 S4 Rb2 171.7(2) 7_545 . ?
Rb7 S4 Rb2 73.12(11) 5_655 . ?
Rb6 S4 Rb2 70.23(10) 7 . ?
Rb2 S4 Rb2 100.87(14) 4_544 . ?
Rb3 S4 Rb2 98.53(13) 3_445 . ?
S1 O1 Rb6 159.6(8) . 2_655 ?
S1 O1 Rb1 98.1(5) . . ?
Rb6 O1 Rb1 91.5(3) 2_655 . ?
S1 O1 Rb3 98.1(6) . 5_665 ?
Rb6 O1 Rb3 88.0(3) 2_655 5_665 ?
Rb1 O1 Rb3 133.2(5) . 5_665 ?
S1 O2 Rb4 152.1(7) . . ?
S1 O2 Rb1 107.8(6) . . ?
Rb4 O2 Rb1 100.0(3) . . ?
S1 O2 Rb7 100.6(6) . . ?
Rb4 O2 Rb7 78.7(3) . . ?
Rb1 O2 Rb7 94.2(3) . . ?
S1 O2 Rb6 96.4(5) . . ?
Rb4 O2 Rb6 78.2(2) . . ?
Rb1 O2 Rb6 96.9(3) . . ?
Rb7 O2 Rb6 155.8(4) . . ?
S1 O3 Rb3 115.1(8) . 5_665 ?
S1 O3 Rb6 99.8(6) . . ?
Rb3 O3 Rb6 96.6(4) 5_665 . ?
S1 O3 Rb4 100.6(6) . 5_665 ?
Rb3 O3 Rb4 94.5(4) 5_665 5_665 ?
Rb6 O3 Rb4 149.9(6) . 5_665 ?
S1 O3 Rb7 148.7(9) . 5_665 ?
Rb3 O3 Rb7 96.2(4) 5_665 5_665 ?
Rb6 O3 Rb7 76.1(3) . 5_665 ?
Rb4 O3 Rb7 74.9(3) 5_665 5_665 ?
S1 O4 Rb2 130.6(8) . 8_556 ?
S1 O4 Rb7 101.7(6) . . ?
Rb2 O4 Rb7 97.7(3) 8_556 . ?
S1 O4 Rb4 101.0(6) . 5_665 ?
Rb2 O4 Rb4 93.5(3) 8_556 5_665 ?
Rb7 O4 Rb4 138.3(5) . 5_665 ?
S1 O4 Rb6 138.5(8) . 5_665 ?
Rb2 O4 Rb6 90.8(3) 8_556 5_665 ?
Rb7 O4 Rb6 70.2(3) . 5_665 ?
Rb4 O4 Rb6 69.6(3) 5_665 5_665 ?
S2 O5 Rb7 169.9(14) . 2_655 ?
S2 O5 Rb2 100.0(10) . 6_556 ?
Rb7 O5 Rb2 90.0(5) 2_655 6_556 ?
S2 O5 Rb2 91.1(9) . 7 ?
Rb7 O5 Rb2 84.9(5) 2_655 7 ?
Rb2 O5 Rb2 122.8(9) 6_556 7 ?
S2 O5 Rb1 89.0(12) . . ?
Rb7 O5 Rb1 84.3(6) 2_655 . ?
Rb2 O5 Rb1 121.8(7) 6_556 . ?
Rb2 O5 Rb1 114.2(7) 7 . ?
S2 O6 Rb6 102.8(7) . . ?
S2 O6 Rb2 115.1(8) . 7 ?
Rb6 O6 Rb2 93.1(4) . 7 ?
S2 O6 Rb4 97.3(7) . 7 ?
Rb6 O6 Rb4 150.4(5) . 7 ?
Rb2 O6 Rb4 97.9(4) 7 7 ?
S2 O6 Rb5 148.4(9) . 7 ?
Rb6 O6 Rb5 76.6(3) . 7 ?
Rb2 O6 Rb5 96.5(4) 7 7 ?
Rb4 O6 Rb5 75.0(3) 7 7 ?
S2 O7 Rb2 114.4(7) . 6_556 ?
S2 O7 Rb4 103.4(7) . 7 ?
Rb2 O7 Rb4 93.6(3) 6_556 7 ?
S2 O7 Rb6 148.3(8) . 7 ?
Rb2 O7 Rb6 97.1(3) 6_556 7 ?
Rb4 O7 Rb6 76.9(3) 7 7 ?
S2 O7 Rb5 96.4(6) . . ?
Rb2 O7 Rb5 97.6(4) 6_556 . ?
Rb4 O7 Rb5 150.7(5) 7 . ?
Rb6 O7 Rb5 74.9(3) 7 . ?
S2 O8 Rb1 115.7(9) . . ?
S2 O8 Rb5 102.4(6) . . ?
Rb1 O8 Rb5 93.6(4) . . ?
S2 O8 Rb6 97.8(6) . . ?
Rb1 O8 Rb6 97.5(4) . . ?
Rb5 O8 Rb6 149.9(5) . . ?
S2 O8 Rb4 147.9(9) . . ?
Rb1 O8 Rb4 96.2(4) . . ?
Rb5 O8 Rb4 76.5(3) . . ?
Rb6 O8 Rb4 74.6(3) . . ?
S3 O9 Rb5 160.2(8) . 2_655 ?
S3 O9 Rb2 97.4(5) . 5_655 ?
Rb5 O9 Rb2 91.7(3) 2_655 5_655 ?
S3 O9 Rb3 98.6(7) . 5_655 ?
Rb5 O9 Rb3 87.8(3) 2_655 5_655 ?
Rb2 O9 Rb3 132.9(5) 5_655 5_655 ?
S3 O10 Rb5 151.5(7) . 5_655 ?
S3 O10 Rb2 109.0(6) . 5_655 ?
Rb5 O10 Rb2 99.4(3) 5_655 5_655 ?
S3 O10 Rb7 101.2(6) . . ?
Rb5 O10 Rb7 78.5(3) 5_655 . ?
Rb2 O10 Rb7 94.4(3) 5_655 . ?
S3 O10 Rb4 96.3(6) . 5_655 ?
Rb5 O10 Rb4 77.6(3) 5_655 5_655 ?
Rb2 O10 Rb4 96.6(3) 5_655 5_655 ?
Rb7 O10 Rb4 155.0(4) . 5_655 ?
S3 O11 Rb3 117.0(8) . 5_655 ?
S3 O11 Rb4 98.8(6) . 5_655 ?
Rb3 O11 Rb4 96.3(4) 5_655 5_655 ?
S3 O11 Rb5 101.6(6) . . ?
Rb3 O11 Rb5 95.4(3) 5_655 . ?
Rb4 O11 Rb5 148.6(5) 5_655 . ?
S3 O11 Rb7 146.9(8) . 5_655 ?
Rb3 O11 Rb7 96.0(4) 5_655 5_655 ?
Rb4 O11 Rb7 75.0(3) 5_655 5_655 ?
Rb5 O11 Rb7 74.9(3) . 5_655 ?
S3 O12 Rb1 123.2(8) . . ?
S3 O12 Rb7 102.6(6) . . ?
Rb1 O12 Rb7 97.4(4) . . ?
S3 O12 Rb5 101.0(6) . . ?
Rb1 O12 Rb5 92.8(3) . . ?
Rb7 O12 Rb5 143.1(5) . . ?
S3 O12 Rb4 144.4(8) . . ?
Rb1 O12 Rb4 92.3(3) . . ?
Rb7 O12 Rb4 72.5(3) . . ?
Rb5 O12 Rb4 71.8(3) . . ?
S4 O13 Rb4 160.9(9) . 4_544 ?
S4 O13 Rb2 98.3(5) . 4_544 ?
Rb4 O13 Rb2 92.8(4) 4_544 4_544 ?
S4 O13 Rb3 96.3(7) . 3_445 ?
Rb4 O13 Rb3 87.7(3) 4_544 3_445 ?
Rb2 O13 Rb3 132.0(6) 4_544 3_445 ?
S4 O14 Rb3 118.3(9) . 3_445 ?
S4 O14 Rb5 99.7(6) . 7_545 ?
Rb3 O14 Rb5 96.6(4) 3_445 7_545 ?
S4 O14 Rb6 99.6(6) . 7 ?
Rb3 O14 Rb6 96.0(4) 3_445 7 ?
Rb5 O14 Rb6 148.4(6) 7_545 7 ?
S4 O14 Rb7 145.4(9) . 3_445 ?
Rb3 O14 Rb7 96.3(4) 3_445 3_445 ?
Rb5 O14 Rb7 75.5(3) 7_545 3_445 ?
Rb6 O14 Rb7 74.5(3) 7 3_445 ?
S4 O15 Rb6 152.0(7) . 1_545 ?
S4 O15 Rb2 108.3(6) . 4_544 ?
Rb6 O15 Rb2 99.7(3) 1_545 4_544 ?
S4 O15 Rb5 97.4(6) . 7_545 ?
Rb6 O15 Rb5 78.3(3) 1_545 7_545 ?
Rb2 O15 Rb5 97.2(3) 4_544 7_545 ?
S4 O15 Rb7 99.6(6) . 5_655 ?
Rb6 O15 Rb7 78.6(3) 1_545 5_655 ?
Rb2 O15 Rb7 93.6(3) 4_544 5_655 ?
Rb5 O15 Rb7 155.8(4) 7_545 5_655 ?
S4 O16 Rb2 123.6(8) . . ?
S4 O16 Rb7 101.4(6) . 5_655 ?
Rb2 O16 Rb7 97.9(3) . 5_655 ?
S4 O16 Rb6 101.2(6) . 7 ?
Rb2 O16 Rb6 93.3(3) . 7 ?
Rb7 O16 Rb6 143.2(5) 5_655 7 ?
S4 O16 Rb5 143.4(7) . . ?
Rb2 O16 Rb5 93.0(3) . . ?
Rb7 O16 Rb5 72.5(3) 5_655 . ?
Rb6 O16 Rb5 72.0(3) 7 . ?

loop_
_geom_bond_atom_site_label_1
_geom_bond_atom_site_label_2
_geom_bond_distance
_geom_bond_site_symmetry_2
_geom_bond_publ_flag
Rb1 O12 2.928(13) . ?
Rb1 O12 2.928(13) 2_655 ?
Rb1 O8 2.983(15) 2_655 ?
Rb1 O8 2.983(15) . ?
Rb1 O2 3.037(11) 2_655 ?
Rb1 O2 3.037(11) . ?
Rb1 O1 3.224(11) . ?
Rb1 O1 3.224(11) 2_655 ?
Rb1 O5 3.54(3) 2_655 ?
Rb1 O5 3.54(3) . ?
Rb1 S1 3.746(5) 2_655 ?
Rb1 S1 3.746(5) . ?
Rb2 O4 2.860(13) 8_455 ?
Rb2 O16 2.901(12) . ?
Rb2 O7 2.982(13) 6 ?
Rb2 O6 2.989(14) 7 ?
Rb2 O10 3.043(12) 5_655 ?
Rb2 O15 3.049(12) 4_554 ?
Rb2 O13 3.215(13) 4_554 ?
Rb2 O5 3.23(2) 6 ?
Rb2 O9 3.245(11) 5_655 ?
Rb2 O5 3.50(2) 7 ?
Rb2 S3 3.757(5) 5_655 ?
Rb2 S4 3.768(5) 4_554 ?
Rb3 O14 2.933(15) 3 ?
Rb3 O14 2.933(15) 4_554 ?
Rb3 O11 2.947(13) 6 ?
Rb3 O11 2.947(13) 5_655 ?
Rb3 O3 2.984(14) 5_665 ?
Rb3 O3 2.984(14) 6_565 ?
Rb3 O9 3.271(15) 5_655 ?
Rb3 O9 3.271(15) 6 ?
Rb3 O1 3.292(14) 6_565 ?
Rb3 O1 3.292(14) 5_665 ?
Rb3 O13 3.325(16) 3 ?
Rb3 O13 3.325(16) 4_554 ?
Rb4 O2 2.917(10) . ?
Rb4 O7 2.986(13) 7 ?
Rb4 O11 3.062(12) 5_655 ?
Rb4 O4 3.106(11) 5_665 ?
Rb4 O3 3.109(12) 5_665 ?
Rb4 O6 3.110(14) 7 ?
Rb4 O10 3.116(11) 5_655 ?
Rb4 O13 3.135(13) 4_554 ?
Rb4 O8 3.143(15) . ?
Rb4 O12 3.382(15) . ?
Rb4 S3 3.565(6) 5_655 ?
Rb4 S2 3.602(7) 7 ?
Rb5 O10 2.945(11) 5_655 ?
Rb5 O8 2.990(11) . ?
Rb5 O14 3.044(12) 7_545 ?
Rb5 O15 3.080(12) 7_545 ?
Rb5 O12 3.081(12) . ?
Rb5 O11 3.083(12) . ?
Rb5 O7 3.125(13) . ?
Rb5 O6 3.132(14) 7 ?
Rb5 O9 3.163(13) 2_655 ?
Rb5 O16 3.376(13) . ?
Rb5 S4 3.571(6) 7_545 ?
Rb5 S2 3.584(6) . ?
Rb6 O15 2.923(10) 1_565 ?
Rb6 O6 2.986(13) . ?
Rb6 O3 3.037(13) . ?
Rb6 O16 3.061(11) 7 ?
Rb6 O2 3.094(11) . ?
Rb6 O7 3.110(12) 7 ?
Rb6 O14 3.114(12) 7 ?
Rb6 O8 3.118(12) . ?
Rb6 O1 3.181(12) 2_655 ?
Rb6 O4 3.517(14) 5_665 ?
Rb6 S1 3.562(5) . ?
Rb6 S2 3.605(6) . ?
Rb7 O12 3.026(13) . ?
Rb7 O16 3.045(13) 5_655 ?
Rb7 O10 3.070(12) . ?
Rb7 O2 3.070(11) . ?
Rb7 O4 3.076(12) . ?
Rb7 O15 3.085(12) 5_655 ?
Rb7 O5 3.113(19) 2_655 ?
Rb7 O3 3.135(15) 5_665 ?
Rb7 O14 3.176(15) 3 ?
Rb7 O11 3.178(14) 5_655 ?
Rb7 S4 3.624(6) 5_655 ?
Rb7 S3 3.627(6) . ?
S1 O4 1.405(12) . ?
S1 O3 1.417(13) . ?
S1 O2 1.453(10) . ?
S1 O1 1.504(13) . ?
S1 Rb4 3.646(5) 5_665 ?
S1 Rb3 3.808(5) 5_665 ?
S1 Rb2 3.922(5) 8_556 ?
S2 O8 1.438(13) . ?
S2 O7 1.440(12) . ?
S2 O6 1.466(13) . ?
S2 O5 1.54(2) . ?
S2 Rb4 3.602(7) 7 ?
S2 Rb2 3.810(6) 6_556 ?
S2 Rb2 3.847(6) 7 ?
S3 O11 1.418(13) . ?
S3 O10 1.424(11) . ?
S3 O12 1.445(13) . ?
S3 O9 1.521(12) . ?
S3 Rb4 3.565(6) 5_655 ?
S3 Rb2 3.757(5) 5_655 ?
S3 Rb3 3.808(5) 5_655 ?
S4 O14 1.426(13) . ?
S4 O16 1.452(12) . ?
S4 O15 1.453(10) . ?
S4 O13 1.555(14) . ?
S4 Rb5 3.571(6) 7_545 ?
S4 Rb7 3.624(6) 5_655 ?
S4 Rb6 3.634(5) 7 ?
S4 Rb2 3.768(5) 4_544 ?
S4 Rb3 3.821(6) 3_445 ?
O1 Rb6 3.181(12) 2_655 ?
O1 Rb3 3.292(14) 5_665 ?
O3 Rb3 2.984(14) 5_665 ?
O3 Rb4 3.109(12) 5_665 ?
O3 Rb7 3.135(15) 5_665 ?
O4 Rb2 2.860(13) 8_556 ?
O4 Rb4 3.106(11) 5_665 ?
O4 Rb6 3.517(14) 5_665 ?
O5 Rb7 3.113(19) 2_655 ?
O5 Rb2 3.23(2) 6_556 ?
O5 Rb2 3.50(2) 7 ?
O6 Rb2 2.989(14) 7 ?
O6 Rb4 3.110(14) 7 ?
O6 Rb5 3.132(14) 7 ?
O7 Rb2 2.982(13) 6_556 ?
O7 Rb4 2.986(13) 7 ?
O7 Rb6 3.110(12) 7 ?
O9 Rb5 3.163(13) 2_655 ?
O9 Rb2 3.245(11) 5_655 ?
O9 Rb3 3.271(15) 5_655 ?
O10 Rb5 2.945(11) 5_655 ?
O10 Rb2 3.043(12) 5_655 ?
O10 Rb4 3.116(11) 5_655 ?
O11 Rb3 2.947(13) 5_655 ?
O11 Rb4 3.062(12) 5_655 ?
O11 Rb7 3.178(14) 5_655 ?
O13 Rb4 3.135(13) 4_544 ?
O13 Rb2 3.215(13) 4_544 ?
O13 Rb3 3.325(16) 3_445 ?
O14 Rb3 2.933(15) 3_445 ?
O14 Rb5 3.044(12) 7_545 ?
O14 Rb6 3.114(12) 7 ?
O14 Rb7 3.176(15) 3_445 ?
O15 Rb6 2.923(10) 1_545 ?
O15 Rb2 3.049(12) 4_544 ?
O15 Rb5 3.080(12) 7_545 ?
O15 Rb7 3.085(12) 5_655 ?
O16 Rb7 3.045(13) 5_655 ?
O16 Rb6 3.061(11) 7 ?
